data_7239643
loop_
_publ_author_name
'Li, Sihan'
'Zhu, Yuqiong'
'Liang, Huaqing'
'Xie, Xiuli'
'Zhan, Yipeng'
'Liang, Guodong'
'Zhu, Fangming'

_publ_section_title
;
 The influences of electronic effect and isomerization of salalen
 titanium(iv) complexes on ethylene polymerization in the presence of
 methylaluminoxane
;
_journal_issue 71
_journal_name_full 'RSC Advances'
_journal_page_first 41824
_journal_paper_doi 10.1039/C9RA08899G
_journal_volume 9
_journal_year 2019
_chemical_formula_moiety 'C25 H33 Cl2 F N2 O2 Ti'
_chemical_formula_sum 'C25 H33 Cl2 F N2 O2 Ti'
_chemical_formula_weight 531.33
_space_group_crystal_system monoclinic
_space_group_IT_number 14
_space_group_name_Hall '-P 2ybc'
_space_group_name_H-M_alt 'P 1 21/c 1'
_atom_sites_solution_hydrogens geom
_atom_sites_solution_primary iterative
_audit_creation_date 2019-06-06
_audit_creation_method
;
Olex2 1.2
(compiled 2018.05.29 svn.r3508 for OlexSys, GUI svn.r5506)
;
_audit_update_record
;
2019-06-06 deposited with the CCDC.	2019-12-17 downloaded from the CCDC.
;
_cell_angle_alpha 90
_cell_angle_beta 96.974(4)
_cell_angle_gamma 90
_cell_formula_units_Z 4
_cell_length_a 20.5893(9)
_cell_length_b 9.7299(4)
_cell_length_c 12.9904(6)
_cell_measurement_reflns_used 8860
_cell_measurement_temperature 150.00(10)
_cell_measurement_theta_max 29.7450
_cell_measurement_theta_min 3.8160
_cell_volume 2583.1(2)
_computing_cell_refinement 'CrysAlisPro 1.171.39.46 (Rigaku OD, 2018)'
_computing_data_collection 'CrysAlisPro 1.171.39.46 (Rigaku OD, 2018)'
_computing_data_reduction 'CrysAlisPro 1.171.39.46 (Rigaku OD, 2018)'
_computing_molecular_graphics 'Olex2 (Dolomanov et al., 2009)'
_computing_publication_material 'Olex2 (Dolomanov et al., 2009)'
_computing_structure_refinement 'XL (Sheldrick, 2008)'
_computing_structure_solution 'olex2.solve (Bourhis et al., 2015)'
_diffrn_ambient_environment N~2~
_diffrn_ambient_temperature 150.00(10)
_diffrn_detector 'CCD plate'
_diffrn_detector_area_resol_mean 5.2913
_diffrn_detector_type AtlasS2
_diffrn_measured_fraction_theta_full 0.997
_diffrn_measured_fraction_theta_max 0.998
_diffrn_measurement_details
;
List of Runs (angles in degrees, time in seconds):

  # Type    Start    End  Width  t~exp~   \w     \q     \k     \f   Frames
#--------------------------------------------------------------------------
  1  \w    -11.00  87.00   1.00    5.69    --   13.10  38.00-180.00   98
  2  \w    -19.00  89.00   1.00    5.69    --   13.10  77.00-120.00  108
  3  \w    -37.00  62.00   1.00    5.69    --  -12.01  38.00-120.00   99
  4  \w     34.00 100.00   1.00    5.69    --   13.10-178.00  60.00   66
  5  \w    -20.00  11.00   1.00    5.69    --   13.10 -99.00 120.00   31
;
_diffrn_measurement_device 'four-circle diffractometer'
_diffrn_measurement_device_type 'SuperNova, Dual, Cu at home/near, AtlasS2'
_diffrn_measurement_method '\w scans'
_diffrn_orient_matrix_type 'CrysAlisPro convention (1999,Acta A55,543-557)'
_diffrn_orient_matrix_UB_11 -0.0380167000
_diffrn_orient_matrix_UB_12 -0.0113725000
_diffrn_orient_matrix_UB_13 -0.0272629000
_diffrn_orient_matrix_UB_21 0.0397891000
_diffrn_orient_matrix_UB_22 -0.0142146000
_diffrn_orient_matrix_UB_23 -0.0197486000
_diffrn_orient_matrix_UB_31 -0.0019231000
_diffrn_orient_matrix_UB_32 -0.0705702000
_diffrn_orient_matrix_UB_33 0.0083588000
_diffrn_radiation_monochromator mirror
_diffrn_radiation_probe x-ray
_diffrn_radiation_type MoK\a
_diffrn_radiation_wavelength 0.71073
_diffrn_reflns_av_R_equivalents 0.0520
_diffrn_reflns_av_unetI/netI 0.0454
_diffrn_reflns_Laue_measured_fraction_full 0.997
_diffrn_reflns_Laue_measured_fraction_max 0.998
_diffrn_reflns_limit_h_max 26
_diffrn_reflns_limit_h_min -26
_diffrn_reflns_limit_k_max 11
_diffrn_reflns_limit_k_min -12
_diffrn_reflns_limit_l_max 16
_diffrn_reflns_limit_l_min -16
_diffrn_reflns_number 25808
_diffrn_reflns_point_group_measured_fraction_full 0.997
_diffrn_reflns_point_group_measured_fraction_max 0.998
_diffrn_reflns_theta_full 25.242
_diffrn_reflns_theta_max 26.999
_diffrn_reflns_theta_min 3.409
_diffrn_source 'micro-focus sealed X-ray tube'
_diffrn_source_type 'SuperNova (Mo) X-ray Source'
_exptl_absorpt_coefficient_mu 0.570
_exptl_absorpt_correction_T_max 1.00000
_exptl_absorpt_correction_T_min 0.72003
_exptl_absorpt_correction_type multi-scan
_exptl_absorpt_process_details
;
CrysAlisPro 1.171.39.46 (Rigaku Oxford Diffraction, 2018)
Empirical absorption correction using spherical harmonics,
 implemented in SCALE3 ABSPACK scaling algorithm.
;
_exptl_crystal_colour red
_exptl_crystal_colour_primary red
_exptl_crystal_density_diffrn 1.366
_exptl_crystal_description prism
_exptl_crystal_F_000 1112
_exptl_crystal_size_max 0.3
_exptl_crystal_size_mid 0.25
_exptl_crystal_size_min 0.2
_refine_diff_density_max 0.327
_refine_diff_density_min -0.344
_refine_diff_density_rms 0.064
_refine_ls_extinction_method none
_refine_ls_goodness_of_fit_ref 1.026
_refine_ls_hydrogen_treatment constr
_refine_ls_matrix_type full
_refine_ls_number_parameters 305
_refine_ls_number_reflns 5636
_refine_ls_number_restraints 0
_refine_ls_restrained_S_all 1.026
_refine_ls_R_factor_all 0.0488
_refine_ls_R_factor_gt 0.0387
_refine_ls_shift/su_max 0.001
_refine_ls_shift/su_mean 0.000
_refine_ls_structure_factor_coef Fsqd
_refine_ls_weighting_details 'w=1/[\s^2^(Fo^2^)+(0.0402P)^2^+1.2591P] where P=(Fo^2^+2Fc^2^)/3'
_refine_ls_weighting_scheme calc
_refine_ls_wR_factor_gt 0.0892
_refine_ls_wR_factor_ref 0.0955
_reflns_Friedel_coverage 0.000
_reflns_number_gt 4728
_reflns_number_total 5636
_reflns_threshold_expression 'I > 2\s(I)'
_cod_data_source_file c9ra08899g2.cif
_cod_data_source_block FONNO-Ti
_cod_database_code 7239643
_shelx_shelxl_version_number 2016/6
_chemical_oxdiff_formula 'C H N O F Cl Ti'
_chemical_oxdiff_usercomment FONNO
_shelx_space_group_comment
;
The symmetry employed for this shelxl refinement is uniquely defined
by the following loop, which should always be used as a source of
symmetry information in preference to the above space-group names.
They are only intended as comments.
;
_shelx_estimated_absorpt_t_max 0.895
_shelx_estimated_absorpt_t_min 0.848
_reflns_odcompleteness_completeness 99.69
_reflns_odcompleteness_iscentric 1
_reflns_odcompleteness_theta 27.04
_olex2_refinement_description
;
1. Fixed Uiso
 At 1.2 times of:
  All C(H) groups, All C(H,H) groups
 At 1.5 times of:
  All C(H,H,H) groups
2.a Secondary CH2 refined with riding coordinates:
 C7(H7A,H7B), C8(H8A,H8B), C9(H9A,H9B)
2.b Aromatic/amide H refined with riding coordinates:
 C3(H3), C5(H5), C10(H10), C14(H14), C15(H15), C16(H16)
2.c Idealised Me refined as rotating group:
 C18(H18A,H18B,H18C), C19(H19A,H19B,H19C), C20(H20A,H20B,H20C), C22(H22A,H22B,
 H22C), C23(H23A,H23B,H23C), C24(H24A,H24B,H24C), C25(H25A,H25B,H25C)
;
_olex2_submission_special_instructions 'No special instructions were received'
_oxdiff_exptl_absorpt_empirical_details
;
Empirical correction (ABSPACK) includes:
- Absorption correction using spherical harmonics
- Frame scaling
;
_oxdiff_exptl_absorpt_empirical_full_max 1.382
_oxdiff_exptl_absorpt_empirical_full_min 0.748

loop_
_space_group_symop_operation_xyz
'x, y, z'
'-x, y+1/2, -z+1/2'
'-x, -y, -z'
'x, -y-1/2, z-1/2'

loop_
_atom_site_label
_atom_site_type_symbol
_atom_site_fract_x
_atom_site_fract_y
_atom_site_fract_z
_atom_site_U_iso_or_equiv
_atom_site_adp_type
_atom_site_occupancy
_atom_site_site_symmetry_order
_atom_site_calc_flag
_atom_site_refinement_flags_posn
Ti1 Ti 0.16195(2) 0.55776(3) 0.32042(2) 0.01402(10) Uani 1 1 d .
Cl1 Cl 0.21208(2) 0.52354(5) 0.17336(4) 0.02338(13) Uani 1 1 d .
Cl2 Cl 0.06769(2) 0.64884(5) 0.21683(3) 0.02006(12) Uani 1 1 d .
F1 F 0.10362(6) 0.12531(12) 0.36415(9) 0.0276(3) Uani 1 1 d .
O1 O 0.23436(6) 0.51373(13) 0.40808(10) 0.0177(3) Uani 1 1 d .
O2 O 0.11810(6) 0.39997(13) 0.34919(10) 0.0169(3) Uani 1 1 d .
N1 N 0.20678(8) 0.77374(16) 0.34071(12) 0.0176(3) Uani 1 1 d .
N2 N 0.11641(8) 0.64423(16) 0.44615(12) 0.0155(3) Uani 1 1 d .
C1 C 0.29282(9) 0.5558(2) 0.45639(14) 0.0172(4) Uani 1 1 d .
C2 C 0.31510(9) 0.6853(2) 0.43190(15) 0.0192(4) Uani 1 1 d .
C3 C 0.37181(10) 0.7373(2) 0.48746(15) 0.0218(4) Uani 1 1 d .
H3 H 0.386460 0.826733 0.472033 0.026 Uiso 1 1 calc R
C4 C 0.40723(10) 0.6610(2) 0.56488(16) 0.0220(4) Uani 1 1 d .
C5 C 0.38494(10) 0.5293(2) 0.58372(16) 0.0218(4) Uani 1 1 d .
H5 H 0.409822 0.475676 0.635418 0.026 Uiso 1 1 calc R
C6 C 0.32860(9) 0.4716(2) 0.53164(15) 0.0178(4) Uani 1 1 d .
C7 C 0.27978(10) 0.7680(2) 0.34381(15) 0.0209(4) Uani 1 1 d .
H7A H 0.296946 0.863137 0.348479 0.025 Uiso 1 1 calc R
H7B H 0.290331 0.728683 0.277540 0.025 Uiso 1 1 calc R
C8 C 0.19008(10) 0.8320(2) 0.44032(15) 0.0194(4) Uani 1 1 d .
H8A H 0.194804 0.933226 0.439700 0.023 Uiso 1 1 calc R
H8B H 0.220422 0.795188 0.498790 0.023 Uiso 1 1 calc R
C9 C 0.12082(10) 0.79448(19) 0.45445(15) 0.0192(4) Uani 1 1 d .
H9A H 0.110405 0.825241 0.523213 0.023 Uiso 1 1 calc R
H9B H 0.089722 0.838434 0.400191 0.023 Uiso 1 1 calc R
C10 C 0.08701(9) 0.5782(2) 0.51206(14) 0.0168(4) Uani 1 1 d .
H10 H 0.068606 0.630229 0.563186 0.020 Uiso 1 1 calc R
C11 C 0.07965(9) 0.43057(19) 0.51473(14) 0.0155(4) Uani 1 1 d .
C12 C 0.09576(9) 0.34702(19) 0.43291(14) 0.0155(4) Uani 1 1 d .
C13 C 0.08772(10) 0.2062(2) 0.44231(15) 0.0206(4) Uani 1 1 d .
C14 C 0.06704(10) 0.1468(2) 0.52812(16) 0.0232(4) Uani 1 1 d .
H14 H 0.063097 0.049715 0.532276 0.028 Uiso 1 1 calc R
C15 C 0.05183(10) 0.2296(2) 0.60928(16) 0.0226(4) Uani 1 1 d .
H15 H 0.037935 0.189379 0.669547 0.027 Uiso 1 1 calc R
C16 C 0.05705(9) 0.3699(2) 0.60165(15) 0.0195(4) Uani 1 1 d .
H16 H 0.045195 0.426568 0.655933 0.023 Uiso 1 1 calc R
C17 C 0.30518(9) 0.3271(2) 0.55565(16) 0.0203(4) Uani 1 1 d .
C18 C 0.24423(10) 0.3394(2) 0.61129(17) 0.0275(5) Uani 1 1 d .
H18A H 0.256195 0.379733 0.680122 0.041 Uiso 1 1 calc GR
H18B H 0.225339 0.248022 0.618614 0.041 Uiso 1 1 calc GR
H18C H 0.212045 0.398455 0.570850 0.041 Uiso 1 1 calc GR
C19 C 0.29041(12) 0.2406(2) 0.45635(18) 0.0313(5) Uani 1 1 d .
H19A H 0.253818 0.281755 0.411553 0.047 Uiso 1 1 calc GR
H19B H 0.278820 0.146821 0.474803 0.047 Uiso 1 1 calc GR
H19C H 0.329195 0.238059 0.419491 0.047 Uiso 1 1 calc GR
C20 C 0.35692(11) 0.2480(2) 0.62767(19) 0.0315(5) Uani 1 1 d .
H20A H 0.397020 0.239576 0.594517 0.047 Uiso 1 1 calc GR
H20B H 0.340271 0.156237 0.641124 0.047 Uiso 1 1 calc GR
H20C H 0.366470 0.297867 0.693330 0.047 Uiso 1 1 calc GR
C21 C 0.46842(10) 0.7170(2) 0.63147(17) 0.0252(5) Uani 1 1 d .
C22 C 0.48853(12) 0.8579(3) 0.5951(2) 0.0420(6) Uani 1 1 d .
H22A H 0.496817 0.852257 0.522550 0.063 Uiso 1 1 calc GR
H22B H 0.528397 0.888053 0.638123 0.063 Uiso 1 1 calc GR
H22C H 0.453308 0.923985 0.601383 0.063 Uiso 1 1 calc GR
C23 C 0.52576(11) 0.6180(3) 0.6269(2) 0.0389(6) Uani 1 1 d .
H23A H 0.534672 0.608159 0.554901 0.058 Uiso 1 1 calc GR
H23B H 0.514661 0.528112 0.653961 0.058 Uiso 1 1 calc GR
H23C H 0.564670 0.654467 0.669054 0.058 Uiso 1 1 calc GR
C24 C 0.45360(12) 0.7293(3) 0.74399(18) 0.0365(6) Uani 1 1 d .
H24A H 0.492633 0.762434 0.787645 0.055 Uiso 1 1 calc GR
H24B H 0.441128 0.639120 0.768788 0.055 Uiso 1 1 calc GR
H24C H 0.417585 0.794367 0.747423 0.055 Uiso 1 1 calc GR
C25 C 0.18361(11) 0.8701(2) 0.25502(15) 0.0240(5) Uani 1 1 d .
H25A H 0.136229 0.882858 0.252390 0.036 Uiso 1 1 calc GR
H25B H 0.193689 0.831866 0.188977 0.036 Uiso 1 1 calc GR
H25C H 0.205671 0.958842 0.267284 0.036 Uiso 1 1 calc GR

loop_
_atom_site_aniso_label
_atom_site_aniso_U_11
_atom_site_aniso_U_22
_atom_site_aniso_U_33
_atom_site_aniso_U_23
_atom_site_aniso_U_13
_atom_site_aniso_U_12
Ti1 0.01566(18) 0.01505(19) 0.01107(17) -0.00023(13) 0.00048(13) -0.00001(13)
Cl1 0.0272(3) 0.0265(3) 0.0177(2) 0.0005(2) 0.00767(19) 0.0052(2)
Cl2 0.0194(2) 0.0248(3) 0.0154(2) 0.00145(19) -0.00038(18) 0.00387(19)
F1 0.0372(7) 0.0178(6) 0.0288(7) -0.0044(5) 0.0080(5) 0.0006(5)
O1 0.0172(7) 0.0173(7) 0.0176(7) 0.0016(5) -0.0024(5) -0.0016(5)
O2 0.0200(7) 0.0165(7) 0.0140(6) -0.0015(5) 0.0013(5) -0.0031(5)
N1 0.0189(8) 0.0185(8) 0.0151(8) 0.0035(7) 0.0003(6) -0.0010(7)
N2 0.0179(8) 0.0153(8) 0.0122(7) -0.0020(6) -0.0021(6) 0.0009(6)
C1 0.0142(9) 0.0201(10) 0.0170(9) -0.0013(8) 0.0003(7) -0.0010(7)
C2 0.0187(10) 0.0197(10) 0.0191(10) 0.0016(8) 0.0016(8) -0.0008(8)
C3 0.0194(10) 0.0202(10) 0.0261(11) 0.0008(9) 0.0039(8) -0.0049(8)
C4 0.0160(10) 0.0256(11) 0.0241(10) -0.0033(9) 0.0008(8) -0.0034(8)
C5 0.0188(10) 0.0233(11) 0.0221(10) 0.0026(8) -0.0022(8) 0.0006(8)
C6 0.0156(9) 0.0177(10) 0.0198(10) 0.0008(8) 0.0008(8) -0.0010(8)
C7 0.0210(10) 0.0198(10) 0.0217(10) 0.0042(8) 0.0017(8) -0.0058(8)
C8 0.0269(11) 0.0145(10) 0.0159(9) -0.0016(8) -0.0012(8) -0.0013(8)
C9 0.0262(11) 0.0153(10) 0.0161(9) -0.0014(8) 0.0024(8) 0.0007(8)
C10 0.0157(10) 0.0207(10) 0.0131(9) -0.0019(8) -0.0017(7) 0.0015(8)
C11 0.0117(9) 0.0204(10) 0.0137(9) 0.0012(8) -0.0014(7) 0.0011(7)
C12 0.0121(9) 0.0187(10) 0.0148(9) 0.0017(8) -0.0022(7) -0.0002(7)
C13 0.0183(10) 0.0203(11) 0.0220(10) -0.0011(8) -0.0019(8) 0.0015(8)
C14 0.0221(11) 0.0164(10) 0.0305(11) 0.0058(9) 0.0000(9) 0.0006(8)
C15 0.0200(10) 0.0270(11) 0.0205(10) 0.0089(9) 0.0016(8) 0.0013(8)
C16 0.0160(10) 0.0263(11) 0.0157(9) 0.0008(8) 0.0001(7) 0.0018(8)
C17 0.0185(10) 0.0171(10) 0.0241(10) 0.0031(8) -0.0023(8) 0.0008(8)
C18 0.0246(11) 0.0240(11) 0.0343(12) 0.0087(9) 0.0043(9) 0.0000(9)
C19 0.0363(13) 0.0184(11) 0.0383(13) -0.0027(10) 0.0006(10) -0.0018(9)
C20 0.0241(12) 0.0232(11) 0.0445(14) 0.0104(10) -0.0071(10) 0.0004(9)
C21 0.0196(11) 0.0271(12) 0.0275(11) -0.0029(9) -0.0023(9) -0.0052(8)
C22 0.0360(14) 0.0359(14) 0.0502(16) 0.0029(12) -0.0103(12) -0.0179(11)
C23 0.0199(12) 0.0434(15) 0.0508(16) -0.0151(12) -0.0060(10) -0.0038(10)
C24 0.0300(13) 0.0473(15) 0.0308(13) -0.0108(11) -0.0023(10) -0.0095(11)
C25 0.0307(12) 0.0211(11) 0.0192(10) 0.0068(8) -0.0012(8) 0.0002(9)

loop_
_atom_type_symbol
_atom_type_description
_atom_type_scat_dispersion_real
_atom_type_scat_dispersion_imag
_atom_type_scat_source
C C 0.0033 0.0016 'International Tables Vol C Tables 4.2.6.8 and 6.1.1.4'
H H 0.0000 0.0000 'International Tables Vol C Tables 4.2.6.8 and 6.1.1.4'
N N 0.0061 0.0033 'International Tables Vol C Tables 4.2.6.8 and 6.1.1.4'
O O 0.0106 0.0060 'International Tables Vol C Tables 4.2.6.8 and 6.1.1.4'
F F 0.0171 0.0103 'International Tables Vol C Tables 4.2.6.8 and 6.1.1.4'
Cl Cl 0.1484 0.1585 'International Tables Vol C Tables 4.2.6.8 and 6.1.1.4'
Ti Ti 0.2776 0.4457 'International Tables Vol C Tables 4.2.6.8 and 6.1.1.4'

loop_
_geom_angle_atom_site_label_1
_geom_angle_atom_site_label_2
_geom_angle_atom_site_label_3
_geom_angle
Cl1 Ti1 Cl2 90.09(2)
O1 Ti1 Cl1 93.99(5)
O1 Ti1 Cl2 171.45(5)
O1 Ti1 O2 93.53(6)
O1 Ti1 N1 81.71(6)
O1 Ti1 N2 90.95(6)
O2 Ti1 Cl1 109.14(4)
O2 Ti1 Cl2 92.22(4)
O2 Ti1 N1 159.88(6)
O2 Ti1 N2 84.40(6)
N1 Ti1 Cl1 90.75(4)
N1 Ti1 Cl2 90.74(4)
N2 Ti1 Cl1 165.23(5)
N2 Ti1 Cl2 83.32(4)
N2 Ti1 N1 76.18(6)
C1 O1 Ti1 146.89(12)
C12 O2 Ti1 135.47(12)
C7 N1 Ti1 110.88(11)
C8 N1 Ti1 108.39(11)
C8 N1 C7 109.08(15)
C25 N1 Ti1 113.72(12)
C25 N1 C7 105.81(15)
C25 N1 C8 108.85(15)
C9 N2 Ti1 114.61(12)
C10 N2 Ti1 126.63(13)
C10 N2 C9 118.76(16)
O1 C1 C2 117.91(17)
O1 C1 C6 120.38(17)
C2 C1 C6 121.68(17)
C1 C2 C3 119.37(18)
C1 C2 C7 120.93(17)
C3 C2 C7 119.68(17)
C4 C3 C2 121.07(19)
C3 C4 C5 117.74(18)
C3 C4 C21 122.78(19)
C5 C4 C21 119.46(18)
C6 C5 C4 124.08(18)
C1 C6 C17 121.55(16)
C5 C6 C1 115.90(18)
C5 C6 C17 122.52(17)
N1 C7 C2 115.38(16)
N1 C8 C9 109.61(15)
N2 C9 C8 106.48(16)
N2 C10 C11 125.08(18)
C12 C11 C10 121.34(17)
C16 C11 C10 118.92(17)
C16 C11 C12 119.73(17)
O2 C12 C11 121.86(17)
O2 C12 C13 120.63(17)
C13 C12 C11 117.50(17)
F1 C13 C12 117.74(17)
F1 C13 C14 119.43(18)
C14 C13 C12 122.78(19)
C13 C14 C15 119.51(19)
C16 C15 C14 119.59(19)
C15 C16 C11 120.84(18)
C6 C17 C19 111.51(17)
C6 C17 C20 111.82(16)
C18 C17 C6 108.77(16)
C18 C17 C19 110.46(18)
C18 C17 C20 107.46(17)
C20 C17 C19 106.75(17)
C22 C21 C4 112.28(18)
C22 C21 C23 108.32(19)
C22 C21 C24 108.51(19)
C23 C21 C4 109.79(17)
C23 C21 C24 109.26(19)
C24 C21 C4 108.64(17)

loop_
_geom_bond_atom_site_label_1
_geom_bond_atom_site_label_2
_geom_bond_distance
Ti1 Cl1 2.3031(6)
Ti1 Cl2 2.3933(6)
Ti1 O1 1.8141(13)
Ti1 O2 1.8422(13)
Ti1 N1 2.2975(16)
Ti1 N2 2.1510(16)
F1 C13 1.356(2)
O1 C1 1.352(2)
O2 C12 1.335(2)
N1 C7 1.500(2)
N1 C8 1.491(2)
N1 C25 1.489(2)
N2 C9 1.468(2)
N2 C10 1.280(2)
C1 C2 1.390(3)
C1 C6 1.412(3)
C2 C3 1.391(3)
C2 C7 1.512(3)
C3 C4 1.385(3)
C4 C5 1.392(3)
C4 C21 1.539(3)
C5 C6 1.389(3)
C6 C17 1.530(3)
C8 C9 1.505(3)
C10 C11 1.445(3)
C11 C12 1.409(3)
C11 C16 1.403(3)
C12 C13 1.387(3)
C13 C14 1.369(3)
C14 C15 1.393(3)
C15 C16 1.374(3)
C17 C18 1.527(3)
C17 C19 1.539(3)
C17 C20 1.536(3)
C21 C22 1.524(3)
C21 C23 1.530(3)
C21 C24 1.534(3)
